data_2235909
loop_
_publ_author_name
'Kant, Rajni'
'Gupta, Vivek K.'
'Kapoor, Kamini'
'Shripanavar, Chetan S.'
'Banerjee, Kaushik'

_publ_section_title
;
 2-(Methoxyimino)-2-{2-[(2-methylphenoxy)methyl]phenyl}acetohydrazide
;
_journal_coeditor_code LH5499
_journal_issue 8
_journal_name_full 'Acta Crystallographica Section E'
_journal_page_first o2426
_journal_paper_doi 10.1107/S160053681203070X
_journal_volume 68
_journal_year 2012
_chemical_formula_iupac 'C17 H19 N3 O3'
_chemical_formula_moiety 'C17 H19 N3 O3'
_chemical_formula_sum 'C17 H19 N3 O3'
_chemical_formula_weight 313.35
_chemical_name_systematic
;
2-(Methoxyimino)-2-{2-[(2-methylphenoxy)methyl]phenyl}acetohydrazide
;
_space_group_IT_number 15
_symmetry_cell_setting monoclinic
_symmetry_space_group_name_Hall '-C 2yc'
_symmetry_space_group_name_H-M 'C 1 2/c 1'
_atom_sites_solution_hydrogens geom
_atom_sites_solution_primary direct
_atom_sites_solution_secondary difmap
_audit_creation_method SHELXL-97
_cell_angle_alpha 90.00
_cell_angle_beta 109.103(3)
_cell_angle_gamma 90.00
_cell_formula_units_Z 8
_cell_length_a 21.4015(6)
_cell_length_b 20.7277(4)
_cell_length_c 7.6975(2)
_cell_measurement_reflns_used 21236
_cell_measurement_temperature 293(2)
_cell_measurement_theta_max 29.0606
_cell_measurement_theta_min 3.4680
_cell_volume 3226.60(15)
_computing_cell_refinement 'CrysAlis PRO (Oxford Diffraction, 2010)'
_computing_data_collection 'CrysAlis PRO (Oxford Diffraction, 2010)'
_computing_data_reduction 'CrysAlis PRO (Oxford Diffraction, 2010)'
_computing_molecular_graphics 'ORTEP-3 (Farrugia, 1997)'
_computing_publication_material 'PLATON (Spek, 2009)'
_computing_structure_refinement 'SHELXL97 (Sheldrick, 2008)'
_computing_structure_solution 'SHELXS97 (Sheldrick, 2008)'
_diffrn_ambient_temperature 293(2)
_diffrn_detector_area_resol_mean 16.1049
_diffrn_measured_fraction_theta_full 0.997
_diffrn_measured_fraction_theta_max 0.997
_diffrn_measurement_device_type 'Oxford Diffraction Xcalibur Sapphire3'
_diffrn_measurement_method '\w scan'
_diffrn_radiation_monochromator graphite
_diffrn_radiation_source 'fine-focus sealed tube'
_diffrn_radiation_type MoK\a
_diffrn_radiation_wavelength 0.71073
_diffrn_reflns_av_R_equivalents 0.0416
_diffrn_reflns_av_sigmaI/netI 0.0156
_diffrn_reflns_limit_h_max 26
_diffrn_reflns_limit_h_min -26
_diffrn_reflns_limit_k_max 25
_diffrn_reflns_limit_k_min -25
_diffrn_reflns_limit_l_max 9
_diffrn_reflns_limit_l_min -9
_diffrn_reflns_number 55120
_diffrn_reflns_theta_full 25.99
_diffrn_reflns_theta_max 25.99
_diffrn_reflns_theta_min 3.48
_diffrn_standards_decay_% 0
_diffrn_standards_interval_count 0
_diffrn_standards_interval_time 0
_diffrn_standards_number 0
_exptl_absorpt_coefficient_mu 0.090
_exptl_absorpt_correction_T_max 1.00000
_exptl_absorpt_correction_T_min 0.90622
_exptl_absorpt_correction_type multi-scan
_exptl_absorpt_process_details '(CrysAlis PRO; Oxford Diffraction, 2010)'
_exptl_crystal_colour white
_exptl_crystal_density_diffrn 1.290
_exptl_crystal_density_method 'not measured'
_exptl_crystal_description block
_exptl_crystal_F_000 1328
_exptl_crystal_size_max 0.3
_exptl_crystal_size_mid 0.2
_exptl_crystal_size_min 0.2
_refine_diff_density_max 0.183
_refine_diff_density_min -0.168
_refine_ls_extinction_method none
_refine_ls_goodness_of_fit_ref 1.023
_refine_ls_hydrogen_treatment mixed
_refine_ls_matrix_type full
_refine_ls_number_parameters 222
_refine_ls_number_reflns 3174
_refine_ls_number_restraints 3
_refine_ls_restrained_S_all 1.023
_refine_ls_R_factor_all 0.0542
_refine_ls_R_factor_gt 0.0400
_refine_ls_shift/su_max 0.001
_refine_ls_shift/su_mean 0.000
_refine_ls_structure_factor_coef Fsqd
_refine_ls_weighting_details 'calc w=1/[\s^2^(Fo^2^)+(0.0448P)^2^+1.9045P] where P=(Fo^2^+2Fc^2^)/3'
_refine_ls_weighting_scheme calc
_refine_ls_wR_factor_gt 0.0958
_refine_ls_wR_factor_ref 0.1051
_reflns_number_gt 2532
_reflns_number_total 3174
_reflns_threshold_expression I>2\s(I)
_cod_data_source_file lh5499.cif
_cod_data_source_block I
_cod_original_cell_volume 3226.60(14)
_cod_original_sg_symbol_H-M 'C 2/c'
_cod_database_code 2235909
_cod_database_fobs_code 2235909

loop_
_symmetry_equiv_pos_as_xyz
'x, y, z'
'-x, y, -z+1/2'
'x+1/2, y+1/2, z'
'-x+1/2, y+1/2, -z+1/2'
'-x, -y, -z'
'x, -y, z-1/2'
'-x+1/2, -y+1/2, -z'
'x+1/2, -y+1/2, z-1/2'

loop_
_atom_site_type_symbol
_atom_site_label
_atom_site_fract_x
_atom_site_fract_y
_atom_site_fract_z
_atom_site_U_iso_or_equiv
_atom_site_adp_type
_atom_site_calc_flag
_atom_site_refinement_flags
_atom_site_occupancy
_atom_site_symmetry_multiplicity
N N3 0.10242(6) 0.35418(5) 0.94034(15) 0.0383(3) Uani d . 1 1
N N6 0.08078(6) 0.46145(6) 0.74149(16) 0.0391(3) Uani d D 1 1
N N7 0.06911(8) 0.51996(6) 0.64119(18) 0.0453(3) Uani d D 1 1
O O15 0.23561(6) 0.35236(5) 0.70574(15) 0.0510(3) Uani d . 1 1
O O4 0.11743(6) 0.29666(5) 1.03992(13) 0.0466(3) Uani d . 1 1
O O1 0.06825(6) 0.40146(5) 0.48718(13) 0.0521(3) Uani d . 1 1
C C17 0.28955(8) 0.44911(8) 0.6901(2) 0.0519(4) Uani d . 1 1
C C18 0.34451(11) 0.48795(10) 0.7505(3) 0.0694(6) Uani d . 1 1
H H18 0.3437 0.5282 0.6965 0.083 Uiso calc R 1 1
C C19 0.40054(11) 0.46909(12) 0.8882(3) 0.0808(7) Uani d . 1 1
H H19 0.4372 0.4961 0.9252 0.097 Uiso calc R 1 1
C C20 0.40213(10) 0.41013(11) 0.9710(3) 0.0706(6) Uani d . 1 1
H H20 0.4400 0.3972 1.0645 0.085 Uiso calc R 1 1
C C21 0.34756(8) 0.36974(9) 0.9158(2) 0.0546(4) Uani d . 1 1
H H21 0.3484 0.3300 0.9728 0.066 Uiso calc R 1 1
C C16 0.29186(8) 0.38918(8) 0.7750(2) 0.0444(4) Uani d . 1 1
C C22 0.22894(10) 0.47007(10) 0.5382(3) 0.0728(6) Uani d . 1 1
H H22A 0.2339 0.5142 0.5069 0.109 Uiso calc R 1 1
H H22B 0.1910 0.4662 0.5780 0.109 Uiso calc R 1 1
H H22C 0.2231 0.4432 0.4324 0.109 Uiso calc R 1 1
C C14 0.23124(8) 0.29575(7) 0.8055(2) 0.0453(4) Uani d . 1 1
H H14A 0.2306 0.3074 0.9270 0.054 Uiso calc R 1 1
H H14B 0.2695 0.2685 0.8198 0.054 Uiso calc R 1 1
C C13 0.16963(7) 0.26008(7) 0.70408(19) 0.0382(3) Uani d . 1 1
C C12 0.17407(9) 0.20035(8) 0.6249(2) 0.0523(4) Uani d . 1 1
H H12 0.2155 0.1838 0.6353 0.063 Uiso calc R 1 1
C C11 0.11869(11) 0.16554(8) 0.5321(3) 0.0603(5) Uani d . 1 1
H H11 0.1228 0.1257 0.4814 0.072 Uiso calc R 1 1
C C10 0.05738(10) 0.18966(9) 0.5143(2) 0.0593(5) Uani d . 1 1
H H10 0.0198 0.1663 0.4507 0.071 Uiso calc R 1 1
C C9 0.05121(8) 0.24886(8) 0.5911(2) 0.0473(4) Uani d . 1 1
H H9 0.0094 0.2650 0.5783 0.057 Uiso calc R 1 1
C C8 0.10689(7) 0.28413(6) 0.68670(18) 0.0347(3) Uani d . 1 1
C C2 0.09848(7) 0.34665(6) 0.77269(18) 0.0320(3) Uani d . 1 1
C C5 0.11414(11) 0.30815(9) 1.2204(2) 0.0608(5) Uani d . 1 1
H H5A 0.1481 0.3382 1.2840 0.091 Uiso calc R 1 1
H H5B 0.1205 0.2683 1.2873 0.091 Uiso calc R 1 1
H H5C 0.0716 0.3257 1.2106 0.091 Uiso calc R 1 1
C C1 0.08095(7) 0.40622(7) 0.65305(18) 0.0334(3) Uani d . 1 1
H H61 0.0840(8) 0.4629(7) 0.8568(13) 0.041(4) Uiso d D 1 1
H H71 0.0964(9) 0.5477(8) 0.707(3) 0.081(7) Uiso d D 1 1
H H72 0.0295(6) 0.5333(11) 0.627(3) 0.090(8) Uiso d D 1 1

loop_
_atom_site_aniso_label
_atom_site_aniso_U_11
_atom_site_aniso_U_22
_atom_site_aniso_U_33
_atom_site_aniso_U_12
_atom_site_aniso_U_13
_atom_site_aniso_U_23
N3 0.0523(7) 0.0327(6) 0.0321(6) 0.0099(5) 0.0169(5) 0.0061(5)
N6 0.0587(8) 0.0320(6) 0.0273(6) 0.0039(5) 0.0149(6) 0.0027(5)
N7 0.0656(10) 0.0306(7) 0.0381(7) 0.0039(7) 0.0147(7) 0.0031(5)
O15 0.0515(7) 0.0461(6) 0.0510(7) -0.0027(5) 0.0109(5) 0.0143(5)
O4 0.0752(8) 0.0367(6) 0.0327(5) 0.0146(5) 0.0244(5) 0.0094(4)
O1 0.0866(9) 0.0427(6) 0.0291(5) 0.0151(6) 0.0215(5) 0.0035(4)
C17 0.0549(10) 0.0522(10) 0.0582(10) -0.0013(8) 0.0317(8) 0.0044(8)
C18 0.0698(14) 0.0621(12) 0.0891(15) -0.0130(10) 0.0435(12) -0.0013(11)
C19 0.0598(13) 0.0881(16) 0.1030(18) -0.0239(12) 0.0382(13) -0.0213(14)
C20 0.0448(11) 0.0892(16) 0.0760(13) 0.0057(10) 0.0172(9) -0.0183(12)
C21 0.0504(10) 0.0566(10) 0.0577(10) 0.0075(8) 0.0188(8) -0.0050(8)
C16 0.0443(9) 0.0451(9) 0.0491(9) 0.0019(7) 0.0226(7) -0.0006(7)
C22 0.0763(14) 0.0638(12) 0.0795(14) -0.0005(10) 0.0271(11) 0.0313(10)
C14 0.0445(9) 0.0439(9) 0.0489(9) 0.0101(7) 0.0171(7) 0.0141(7)
C13 0.0481(9) 0.0341(7) 0.0373(7) 0.0075(6) 0.0209(6) 0.0088(6)
C12 0.0712(12) 0.0402(9) 0.0566(10) 0.0157(8) 0.0360(9) 0.0073(7)
C11 0.0990(16) 0.0358(9) 0.0598(11) -0.0025(9) 0.0446(11) -0.0069(8)
C10 0.0804(13) 0.0514(10) 0.0523(10) -0.0246(9) 0.0303(9) -0.0129(8)
C9 0.0503(9) 0.0516(9) 0.0451(9) -0.0055(7) 0.0225(7) -0.0034(7)
C8 0.0457(8) 0.0328(7) 0.0299(7) 0.0028(6) 0.0184(6) 0.0041(5)
C2 0.0339(7) 0.0331(7) 0.0307(7) 0.0043(5) 0.0130(6) 0.0027(5)
C5 0.0999(15) 0.0554(10) 0.0335(8) 0.0123(10) 0.0307(9) 0.0089(7)
C1 0.0367(7) 0.0359(7) 0.0297(7) 0.0058(6) 0.0136(6) 0.0028(5)

loop_
_atom_type_symbol
_atom_type_description
_atom_type_scat_dispersion_real
_atom_type_scat_dispersion_imag
_atom_type_scat_source
C C 0.0033 0.0016 'International Tables Vol C Tables 4.2.6.8 and 6.1.1.4'
H H 0.0000 0.0000 'International Tables Vol C Tables 4.2.6.8 and 6.1.1.4'
N N 0.0061 0.0033 'International Tables Vol C Tables 4.2.6.8 and 6.1.1.4'
O O 0.0106 0.0060 'International Tables Vol C Tables 4.2.6.8 and 6.1.1.4'

loop_
_geom_angle_atom_site_label_1
_geom_angle_atom_site_label_2
_geom_angle_atom_site_label_3
_geom_angle
C2 N3 O4 112.21(11)
C1 N6 N7 119.14(11)
C1 N6 H61 122.7(10)
N7 N6 H61 117.9(10)
N6 N7 H71 106.7(15)
N6 N7 H72 109.5(16)
H71 N7 H72 108(2)
C16 O15 C14 116.85(12)
N3 O4 C5 108.33(11)
C18 C17 C16 117.83(17)
C18 C17 C22 121.37(17)
C16 C17 C22 120.80(16)
C19 C18 C17 122.0(2)
C19 C18 H18 119.0
C17 C18 H18 119.0
C18 C19 C20 119.6(2)
C18 C19 H19 120.2
C20 C19 H19 120.2
C19 C20 C21 120.3(2)
C19 C20 H20 119.8
C21 C20 H20 119.8
C16 C21 C20 119.22(18)
C16 C21 H21 120.4
C20 C21 H21 120.4
O15 C16 C21 124.22(15)
O15 C16 C17 114.76(14)
C21 C16 C17 121.01(16)
C17 C22 H22A 109.5
C17 C22 H22B 109.5
H22A C22 H22B 109.5
C17 C22 H22C 109.5
H22A C22 H22C 109.5
H22B C22 H22C 109.5
O15 C14 C13 109.25(12)
O15 C14 H14A 109.8
C13 C14 H14A 109.8
O15 C14 H14B 109.8
C13 C14 H14B 109.8
H14A C14 H14B 108.3
C12 C13 C8 118.36(15)
C12 C13 C14 119.56(14)
C8 C13 C14 122.07(13)
C11 C12 C13 121.52(16)
C11 C12 H12 119.2
C13 C12 H12 119.2
C10 C11 C12 119.78(15)
C10 C11 H11 120.1
C12 C11 H11 120.1
C11 C10 C9 120.17(17)
C11 C10 H10 119.9
C9 C10 H10 119.9
C10 C9 C8 120.50(16)
C10 C9 H9 119.7
C8 C9 H9 119.7
C9 C8 C13 119.66(13)
C9 C8 C2 119.06(13)
C13 C8 C2 121.27(13)
N3 C2 C8 125.28(12)
N3 C2 C1 115.94(11)
C8 C2 C1 118.73(11)
O4 C5 H5A 109.5
O4 C5 H5B 109.5
H5A C5 H5B 109.5
O4 C5 H5C 109.5
H5A C5 H5C 109.5
H5B C5 H5C 109.5
O1 C1 N6 124.57(13)
O1 C1 C2 119.84(12)
N6 C1 C2 115.59(11)

loop_
_geom_bond_atom_site_label_1
_geom_bond_atom_site_label_2
_geom_bond_distance
N3 C2 1.2750(17)
N3 O4 1.3968(14)
N6 C1 1.3326(17)
N6 N7 1.4153(17)
N6 H61 0.868(9)
N7 H71 0.858(10)
N7 H72 0.864(10)
O15 C16 1.3767(19)
O15 C14 1.4222(17)
O4 C5 1.4335(18)
O1 C1 1.2192(16)
C17 C18 1.375(3)
C17 C16 1.397(2)
C17 C22 1.498(3)
C18 C19 1.372(3)
C18 H18 0.9300
C19 C20 1.374(3)
C19 H19 0.9300
C20 C21 1.386(3)
C20 H20 0.9300
C21 C16 1.383(2)
C21 H21 0.9300
C22 H22A 0.9600
C22 H22B 0.9600
C22 H22C 0.9600
C14 C13 1.490(2)
C14 H14A 0.9700
C14 H14B 0.9700
C13 C12 1.397(2)
C13 C8 1.397(2)
C12 C11 1.372(3)
C12 H12 0.9300
C11 C10 1.369(3)
C11 H11 0.9300
C10 C9 1.387(2)
C10 H10 0.9300
C9 C8 1.387(2)
C9 H9 0.9300
C8 C2 1.4926(18)
C2 C1 1.5123(18)
C5 H5A 0.9600
C5 H5B 0.9600
C5 H5C 0.9600

loop_
_geom_hbond_atom_site_label_D
_geom_hbond_atom_site_label_H
_geom_hbond_atom_site_label_A
_geom_hbond_site_symmetry_A
_geom_hbond_distance_DH
_geom_hbond_distance_HA
_geom_hbond_distance_DA
_geom_hbond_angle_DHA
_geom_hbond_publ_flag
N7 H72 O1 5_566 0.86(2) 2.40(2) 3.220(2) 158(2) yes
N6 H61 N7 6_566 0.87(2) 2.340(10) 3.191(2) 166.0(10) yes
C5 H5B Cg 7_555 0.96 2.69 3.461(2) 137.90 yes

loop_
_geom_torsion_atom_site_label_1
_geom_torsion_atom_site_label_2
_geom_torsion_atom_site_label_3
_geom_torsion_atom_site_label_4
_geom_torsion
C2 N3 O4 C5 -174.13(14)
C16 C17 C18 C19 0.7(3)
C22 C17 C18 C19 -179.34(19)
C17 C18 C19 C20 -0.9(3)
C18 C19 C20 C21 0.1(3)
C19 C20 C21 C16 0.8(3)
C14 O15 C16 C21 10.5(2)
C14 O15 C16 C17 -170.36(13)
C20 C21 C16 O15 178.15(15)
C20 C21 C16 C17 -1.0(2)
C18 C17 C16 O15 -178.97(15)
C22 C17 C16 O15 1.1(2)
C18 C17 C16 C21 0.2(2)
C22 C17 C16 C21 -179.71(17)
C16 O15 C14 C13 -176.27(12)
O15 C14 C13 C12 111.95(15)
O15 C14 C13 C8 -68.73(17)
C8 C13 C12 C11 -0.1(2)
C14 C13 C12 C11 179.25(14)
C13 C12 C11 C10 0.6(3)
C12 C11 C10 C9 -0.5(3)
C11 C10 C9 C8 -0.1(2)
C10 C9 C8 C13 0.7(2)
C10 C9 C8 C2 -178.03(13)
C12 C13 C8 C9 -0.6(2)
C14 C13 C8 C9 -179.88(13)
C12 C13 C8 C2 178.12(12)
C14 C13 C8 C2 -1.2(2)
O4 N3 C2 C8 1.5(2)
O4 N3 C2 C1 178.76(11)
C9 C8 C2 N3 96.60(18)
C13 C8 C2 N3 -82.08(18)
C9 C8 C2 C1 -80.61(16)
C13 C8 C2 C1 100.71(15)
N7 N6 C1 O1 -4.0(2)
N7 N6 C1 C2 175.93(13)
N3 C2 C1 O1 -170.98(14)
C8 C2 C1 O1 6.5(2)
N3 C2 C1 N6 9.09(19)
C8 C2 C1 N6 -173.44(13)

loop_
_cod_related_entry_id
_cod_related_entry_database
_cod_related_entry_code
1 ChemSpider 30657986
